data_7124060
loop_
_publ_author_name
'Wang, Hongyu'
'Man, Yunquan'
'Xiang, Yanan'
'Wang, Kaiye'
'Li, Na'
'Tang, Bo'

_publ_section_title
;
 Regioselective Intramolecular Markovnikov and Anti-Markovnikov
 Hydrofunctionalization of Alkenes via Photoredox Catalysis
;
_journal_name_full 'Chemical Communications'
_journal_paper_doi 10.1039/C9CC05902D
_journal_year 2019
_chemical_formula_sum 'C17 H18 F6 N2 O'
_chemical_formula_weight 380.33
_space_group_crystal_system triclinic
_space_group_IT_number 2
_space_group_name_Hall '-P 1'
_space_group_name_H-M_alt 'P -1'
_symmetry_space_group_name_Hall '-P 1'
_symmetry_space_group_name_H-M 'P -1'
_atom_sites_solution_hydrogens geom
_audit_creation_method SHELXL-2013
_audit_update_record
;
2019-06-23 deposited with the CCDC.    2019-08-26 downloaded from the CCDC.
;
_cell_angle_alpha 89.020(15)
_cell_angle_beta 76.945(12)
_cell_angle_gamma 68.226(15)
_cell_formula_units_Z 2
_cell_length_a 8.7596(10)
_cell_length_b 9.7743(19)
_cell_length_c 11.1698(19)
_cell_measurement_reflns_used 1274
_cell_measurement_temperature 173(2)
_cell_measurement_theta_max 68.9300
_cell_measurement_theta_min 7.6920
_cell_volume 862.8(3)
_computing_structure_refinement 'SHELXL-2013 (Sheldrick, 2013)'
_diffrn_ambient_temperature 173(2)
_diffrn_measured_fraction_theta_full 0.994
_diffrn_measured_fraction_theta_max 0.965
_diffrn_measurement_device_type 'SuperNova, Dual, Cu at zero, Eos'
_diffrn_radiation_type CuK\a
_diffrn_radiation_wavelength 1.54184
_diffrn_reflns_av_R_equivalents 0.0437
_diffrn_reflns_av_unetI/netI 0.0576
_diffrn_reflns_Laue_measured_fraction_full 0.994
_diffrn_reflns_Laue_measured_fraction_max 0.965
_diffrn_reflns_limit_h_max 7
_diffrn_reflns_limit_h_min -10
_diffrn_reflns_limit_k_max 11
_diffrn_reflns_limit_k_min -11
_diffrn_reflns_limit_l_max 13
_diffrn_reflns_limit_l_min -13
_diffrn_reflns_number 5482
_diffrn_reflns_point_group_measured_fraction_full 0.994
_diffrn_reflns_point_group_measured_fraction_max 0.965
_diffrn_reflns_theta_full 67.684
_diffrn_reflns_theta_max 71.264
_diffrn_reflns_theta_min 4.074
_exptl_absorpt_coefficient_mu 1.200
_exptl_crystal_density_diffrn 1.464
_exptl_crystal_description block
_exptl_crystal_F_000 392
_refine_diff_density_max 0.731
_refine_diff_density_min -0.513
_refine_diff_density_rms 0.075
_refine_ls_extinction_method none
_refine_ls_goodness_of_fit_ref 1.038
_refine_ls_hydrogen_treatment constr
_refine_ls_matrix_type full
_refine_ls_number_parameters 235
_refine_ls_number_reflns 3221
_refine_ls_number_restraints 0
_refine_ls_restrained_S_all 1.038
_refine_ls_R_factor_all 0.1104
_refine_ls_R_factor_gt 0.0858
_refine_ls_shift/su_max 0.000
_refine_ls_shift/su_mean 0.000
_refine_ls_structure_factor_coef Fsqd
_refine_ls_weighting_details
;
 w=1/[\s^2^(Fo^2^)+(0.1274P)^2^+1.0887P]
 where P=(Fo^2^+2Fc^2^)/3
;
_refine_ls_weighting_scheme calc
_refine_ls_wR_factor_gt 0.2326
_refine_ls_wR_factor_ref 0.2588
_reflns_Friedel_coverage 0.000
_reflns_number_gt 2248
_reflns_number_total 3221
_reflns_threshold_expression 'I > 2\s(I)'
_cod_data_source_file c9cc05902d2.cif
_cod_data_source_block C:\Users\ZHOUGR~1\Desktop\2711\OLEX2_~1\1\p
_cod_database_code 7124060
_shelx_space_group_comment
;
The symmetry employed for this shelxl refinement is uniquely defined
by the following loop, which should always be used as a source of
symmetry information in preference to the above space-group names.
They are only intended as comments.
;
_shelxl_version_number 2013-2

loop_
_space_group_symop_operation_xyz
'x, y, z'
'-x, -y, -z'

loop_
_atom_site_label
_atom_site_type_symbol
_atom_site_fract_x
_atom_site_fract_y
_atom_site_fract_z
_atom_site_U_iso_or_equiv
_atom_site_adp_type
_atom_site_occupancy
_atom_site_site_symmetry_order
_atom_site_calc_flag
_atom_site_refinement_flags_posn
_atom_site_refinement_flags_adp
O1 O 0.0934(3) 0.2584(3) 0.0379(2) 0.0331(6) Uani 1 1 d . .
N2 N 0.3523(4) 0.1178(3) -0.0858(3) 0.0341(7) Uani 1 1 d . .
N1 N 0.3038(4) 0.0942(4) 0.1213(3) 0.0397(8) Uani 1 1 d . .
H1 H 0.3978 0.0151 0.1079 0.048 Uiso 1 1 calc R U
C9 C 0.2506(4) 0.1545(4) 0.0228(3) 0.0324(8) Uani 1 1 d . .
C8 C 0.4195(4) 0.1850(4) -0.2908(3) 0.0337(8) Uani 1 1 d . .
H8 H 0.5299 0.1676 -0.2808 0.040 Uiso 1 1 calc R U
C6 C 0.1404(5) 0.1860(4) -0.2138(3) 0.0354(8) Uani 1 1 d . .
H6 H 0.0579 0.1689 -0.1507 0.043 Uiso 1 1 calc R U
C4 C 0.1034(5) 0.2309(4) -0.3255(4) 0.0367(8) Uani 1 1 d . .
C3 C 0.2207(5) 0.2546(4) -0.4211(4) 0.0388(9) Uani 1 1 d . .
H3 H 0.1931 0.2870 -0.4970 0.047 Uiso 1 1 calc R U
F5 F 0.5823(4) 0.3346(4) -0.4711(3) 0.0799(10) Uani 1 1 d . .
C2 C 0.3795(5) 0.2292(4) -0.4020(4) 0.0376(9) Uani 1 1 d . .
C12 C -0.0228(4) 0.2982(4) 0.1604(3) 0.0349(8) Uani 1 1 d . .
F1 F -0.1718(4) 0.2331(6) -0.2525(3) 0.1126(17) Uani 1 1 d . .
C7 C 0.2996(4) 0.1657(4) -0.1934(3) 0.0324(8) Uani 1 1 d . .
F4 F 0.4585(5) 0.3007(6) -0.6002(3) 0.126(2) Uani 1 1 d . .
C13 C -0.1483(5) 0.4519(4) 0.1513(4) 0.0403(9) Uani 1 1 d . .
H13A H -0.0854 0.5172 0.1243 0.048 Uiso 1 1 calc R U
H13B H -0.2222 0.4912 0.2342 0.048 Uiso 1 1 calc R U
F2 F -0.1394(4) 0.3818(4) -0.3862(5) 0.1061(15) Uani 1 1 d . .
C14 C -0.2584(5) 0.4573(5) 0.0626(4) 0.0441(10) Uani 1 1 d . .
H14A H -0.1870 0.4310 -0.0224 0.053 Uiso 1 1 calc R U
H14B H -0.3427 0.5590 0.0658 0.053 Uiso 1 1 calc R U
F3 F -0.0575(4) 0.1603(5) -0.4353(4) 0.1039(14) Uani 1 1 d . .
C17 C -0.1097(5) 0.1871(5) 0.1850(4) 0.0428(10) Uani 1 1 d . .
H17A H -0.0220 0.0862 0.1765 0.051 Uiso 1 1 calc R U
H17B H -0.1780 0.2059 0.2710 0.051 Uiso 1 1 calc R U
C5 C -0.0671(5) 0.2532(5) -0.3469(4) 0.0455(10) Uani 1 1 d . .
C10 C 0.2201(5) 0.1480(5) 0.2480(4) 0.0423(9) Uani 1 1 d . .
H10A H 0.3032 0.1549 0.2924 0.051 Uiso 1 1 calc R U
H10B H 0.1707 0.0783 0.2891 0.051 Uiso 1 1 calc R U
C16 C -0.2238(5) 0.1938(5) 0.0990(5) 0.0491(11) Uani 1 1 d . .
H16A H -0.2868 0.1287 0.1267 0.059 Uiso 1 1 calc R U
H16B H -0.1532 0.1562 0.0149 0.059 Uiso 1 1 calc R U
C11 C 0.0816(5) 0.2989(5) 0.2521(4) 0.0433(9) Uani 1 1 d . .
H11A H 0.1328 0.3739 0.2319 0.052 Uiso 1 1 calc R U
H11B H 0.0074 0.3258 0.3362 0.052 Uiso 1 1 calc R U
F6 F 0.6441(5) 0.1211(4) -0.5384(4) 0.1193(18) Uani 1 1 d . .
C1 C 0.5120(6) 0.2469(5) -0.5035(4) 0.0491(11) Uani 1 1 d . .
C15 C -0.3498(5) 0.3507(5) 0.0949(5) 0.0519(11) Uani 1 1 d . .
H15A H -0.4308 0.3835 0.1761 0.062 Uiso 1 1 calc R U
H15B H -0.4145 0.3515 0.0326 0.062 Uiso 1 1 calc R U

loop_
_atom_site_aniso_label
_atom_site_aniso_U_11
_atom_site_aniso_U_22
_atom_site_aniso_U_33
_atom_site_aniso_U_23
_atom_site_aniso_U_13
_atom_site_aniso_U_12
O1 0.0276(12) 0.0329(13) 0.0377(14) 0.0088(10) -0.0103(10) -0.0088(10)
N2 0.0286(15) 0.0357(17) 0.0378(17) 0.0080(13) -0.0107(13) -0.0106(12)
N1 0.0315(15) 0.0409(18) 0.0411(18) 0.0099(14) -0.0118(13) -0.0058(14)
C9 0.0282(17) 0.0297(18) 0.042(2) 0.0091(15) -0.0128(15) -0.0115(14)
C8 0.0268(16) 0.0341(19) 0.041(2) 0.0044(15) -0.0073(15) -0.0123(14)
C6 0.0331(18) 0.0351(19) 0.040(2) 0.0056(15) -0.0085(15) -0.0149(15)
C4 0.0335(19) 0.038(2) 0.042(2) 0.0035(16) -0.0138(16) -0.0146(16)
C3 0.039(2) 0.045(2) 0.038(2) 0.0103(16) -0.0141(16) -0.0201(17)
F5 0.078(2) 0.107(3) 0.080(2) 0.0178(18) -0.0123(17) -0.068(2)
C2 0.0366(19) 0.039(2) 0.039(2) 0.0054(16) -0.0067(16) -0.0173(16)
C12 0.0299(17) 0.0296(18) 0.041(2) 0.0049(15) -0.0066(15) -0.0073(14)
F1 0.0496(17) 0.234(5) 0.079(2) 0.058(3) -0.0319(16) -0.074(3)
C7 0.0298(17) 0.0285(18) 0.039(2) 0.0048(14) -0.0095(15) -0.0099(14)
F4 0.099(3) 0.270(6) 0.069(2) 0.090(3) -0.047(2) -0.125(4)
C13 0.0355(19) 0.032(2) 0.050(2) 0.0064(16) -0.0096(17) -0.0094(16)
F2 0.069(2) 0.079(2) 0.205(4) 0.060(3) -0.089(3) -0.0361(18)
C14 0.034(2) 0.037(2) 0.058(3) 0.0131(18) -0.0147(18) -0.0093(16)
F3 0.069(2) 0.124(3) 0.131(3) -0.038(3) -0.047(2) -0.036(2)
C17 0.035(2) 0.039(2) 0.052(2) 0.0136(18) -0.0059(17) -0.0145(17)
C5 0.042(2) 0.057(3) 0.047(2) 0.0116(19) -0.0187(18) -0.025(2)
C10 0.039(2) 0.049(2) 0.036(2) 0.0081(17) -0.0136(16) -0.0099(18)
C16 0.042(2) 0.046(2) 0.070(3) 0.019(2) -0.016(2) -0.0272(19)
C11 0.040(2) 0.044(2) 0.043(2) 0.0015(17) -0.0111(17) -0.0115(18)
F6 0.107(3) 0.064(2) 0.129(3) 0.003(2) 0.067(3) -0.021(2)
C1 0.049(2) 0.062(3) 0.047(2) 0.015(2) -0.0131(19) -0.033(2)
C15 0.036(2) 0.058(3) 0.069(3) 0.018(2) -0.019(2) -0.023(2)

loop_
_atom_type_symbol
_atom_type_description
_atom_type_scat_dispersion_real
_atom_type_scat_dispersion_imag
_atom_type_scat_source
C C 0.0181 0.0091 'International Tables Vol C Tables 4.2.6.8 and 6.1.1.4'
H H 0.0000 0.0000 'International Tables Vol C Tables 4.2.6.8 and 6.1.1.4'
N N 0.0311 0.0180 'International Tables Vol C Tables 4.2.6.8 and 6.1.1.4'
O O 0.0492 0.0322 'International Tables Vol C Tables 4.2.6.8 and 6.1.1.4'
F F 0.0727 0.0534 'International Tables Vol C Tables 4.2.6.8 and 6.1.1.4'

loop_
_geom_angle_atom_site_label_1
_geom_angle_atom_site_label_2
_geom_angle_atom_site_label_3
_geom_angle
C9 O1 C12 120.5(3)
C9 N2 C7 122.7(3)
C9 N1 C10 125.5(3)
N2 C9 N1 120.0(3)
N2 C9 O1 120.5(3)
N1 C9 O1 119.4(3)
C2 C8 C7 120.8(3)
C4 C6 C7 120.2(3)
C6 C4 C3 122.0(3)
C6 C4 C5 120.1(4)
C3 C4 C5 117.9(3)
C2 C3 C4 117.5(4)
C8 C2 C3 121.6(3)
C8 C2 C1 118.8(3)
C3 C2 C1 119.6(4)
O1 C12 C13 104.5(3)
O1 C12 C11 107.1(3)
C13 C12 C11 111.4(3)
O1 C12 C17 108.3(3)
C13 C12 C17 111.4(3)
C11 C12 C17 113.6(3)
N2 C7 C8 116.8(3)
N2 C7 C6 125.2(3)
C8 C7 C6 117.8(3)
C12 C13 C14 113.6(3)
C13 C14 C15 111.1(3)
C16 C17 C12 113.6(3)
F1 C5 F2 108.9(4)
F1 C5 F3 104.4(4)
F2 C5 F3 103.1(4)
F1 C5 C4 114.5(3)
F2 C5 C4 112.7(4)
F3 C5 C4 112.3(4)
N1 C10 C11 109.5(3)
C17 C16 C15 112.1(4)
C10 C11 C12 110.3(3)
F4 C1 F5 105.4(4)
F4 C1 F6 108.6(5)
F5 C1 F6 102.1(4)
F4 C1 C2 114.2(4)
F5 C1 C2 113.5(4)
F6 C1 C2 112.1(4)
C16 C15 C14 110.9(3)

loop_
_geom_bond_atom_site_label_1
_geom_bond_atom_site_label_2
_geom_bond_distance
O1 C9 1.349(4)
O1 C12 1.468(4)
N2 C9 1.296(5)
N2 C7 1.396(5)
N1 C9 1.334(5)
N1 C10 1.445(5)
C8 C2 1.385(5)
C8 C7 1.395(5)
C6 C4 1.383(5)
C6 C7 1.405(5)
C4 C3 1.387(5)
C4 C5 1.501(5)
C3 C2 1.386(5)
F5 C1 1.322(5)
C2 C1 1.487(6)
C12 C13 1.516(5)
C12 C11 1.521(5)
C12 C17 1.530(5)
F1 C5 1.297(5)
F4 C1 1.299(5)
C13 C14 1.519(6)
F2 C5 1.300(5)
C14 C15 1.527(6)
F3 C5 1.320(5)
C17 C16 1.520(6)
C10 C11 1.517(5)
C16 C15 1.528(6)
F6 C1 1.326(6)
